data_4509347
loop_
_publ_author_name
'Barron, Paul M.'
'Son, Hyun-Tak'
'Hu, Chunhua'
'Choe, Wonyoung'

_publ_section_title
;
 Highly Tunable Heterometallic Frameworks Constructed from Paddle-Wheel
 Units and Metalloporphyrins
;
_journal_issue 4
_journal_name_full 'Crystal Growth &amp; Design'
_journal_page_first 1960
_journal_paper_doi 10.1021/cg801267m
_journal_volume 9
_journal_year 2009
_chemical_formula_moiety 'C68 H40 Mn N8 O8 Co2, (N O3)'
_chemical_formula_sum 'C68 H40 Co2 Mn N9 O11'
_chemical_formula_weight 1331.89
_chemical_name_systematic
; 
 ? 
;
_space_group_IT_number 139
_symmetry_cell_setting tetragonal
_symmetry_space_group_name_Hall '-I 4 2'
_symmetry_space_group_name_H-M 'I 4/m m m'
_atom_sites_solution_hydrogens geom
_atom_sites_solution_primary direct
_atom_sites_solution_secondary difmap
_audit_creation_method SHELXTL
_cell_angle_alpha 90.00
_cell_angle_beta 90.00
_cell_angle_gamma 90.00
_cell_formula_units_Z 2
_cell_length_a 16.6905(12)
_cell_length_b 16.6905(12)
_cell_length_c 25.466(4)
_cell_measurement_reflns_used 5119
_cell_measurement_temperature 100(2)
_cell_measurement_theta_max 25.54
_cell_measurement_theta_min 2.35
_cell_volume 7094.1(13)
_computing_cell_refinement 'Bruker SMART'
_computing_data_collection 'Bruker SMART'
_computing_data_reduction 'Bruker SAINT'
_computing_molecular_graphics 'Bruker SHELXTL'
_computing_publication_material 'Bruker SHELXTL'
_computing_structure_refinement 'Bruker SHELXTL'
_computing_structure_solution 'Bruker SHELXTL'
_diffrn_ambient_temperature 100(2)
_diffrn_measured_fraction_theta_full .998
_diffrn_measured_fraction_theta_max .998
_diffrn_measurement_device_type 'Bruker SMART APEX CCD'
_diffrn_measurement_method 'omega scans'
_diffrn_radiation_monochromator graphite
_diffrn_radiation_source 'fine-focus sealed tube'
_diffrn_radiation_type MoK\a
_diffrn_radiation_wavelength 0.71073
_diffrn_reflns_av_R_equivalents 0.0959
_diffrn_reflns_av_sigmaI/netI 0.0469
_diffrn_reflns_limit_h_max 20
_diffrn_reflns_limit_h_min -20
_diffrn_reflns_limit_k_max 20
_diffrn_reflns_limit_k_min -20
_diffrn_reflns_limit_l_max 31
_diffrn_reflns_limit_l_min -26
_diffrn_reflns_number 23724
_diffrn_reflns_theta_full 26.00
_diffrn_reflns_theta_max 26.00
_diffrn_reflns_theta_min 1.73
_diffrn_standards_decay_% 0
_exptl_absorpt_coefficient_mu 0.349
_exptl_absorpt_correction_T_max 0.9794
_exptl_absorpt_correction_T_min 0.8109
_exptl_absorpt_correction_type multi-scan
_exptl_absorpt_process_details SADABS
_exptl_crystal_colour dark_red
_exptl_crystal_density_diffrn 0.624
_exptl_crystal_density_method 'not measured'
_exptl_crystal_description plate
_exptl_crystal_F_000 1356
_exptl_crystal_size_max 0.32
_exptl_crystal_size_mid 0.30
_exptl_crystal_size_min 0.06
_platon_squeeze_details
;
Disordered, independent solvent molecules were eliminated from the refinement 
using SQUEEZE/PLATON [Spek, A.L. (2003), J. Appl. Cryst. 36, 7-13].

R factors before data are squeezed:
_refine_ls_R_factor_all           0.1991 
_refine_ls_R_factor_gt            0.1410 
_refine_ls_wR_factor_ref          0.4396 
_refine_ls_wR_factor_gt           0.3909 
;
_refine_diff_density_max 2.590
_refine_diff_density_min -.529
_refine_diff_density_rms .164
_refine_ls_extinction_method none
_refine_ls_goodness_of_fit_ref 1.019
_refine_ls_hydrogen_treatment constr
_refine_ls_matrix_type full
_refine_ls_number_parameters 111
_refine_ls_number_reflns 2009
_refine_ls_number_restraints 52
_refine_ls_restrained_S_all 1.013
_refine_ls_R_factor_all 0.1199
_refine_ls_R_factor_gt 0.0967
_refine_ls_shift/su_max 0.000
_refine_ls_shift/su_mean 0.000
_refine_ls_structure_factor_coef Fsqd
_refine_ls_weighting_details 'calc w=1/[\s^2^(Fo^2^)+(0.1848P)^2^+0.0000P] where P=(Fo^2^+2Fc^2^)/3'
_refine_ls_weighting_scheme calc
_refine_ls_wR_factor_gt 0.2416
_refine_ls_wR_factor_ref 0.2596
_reflns_number_gt 1309
_reflns_number_total 2009
_reflns_threshold_expression >2sigma(I)
_cod_data_source_file cg801267msup2.cif
_cod_data_source_block c7ch40-p2b3804sq
_cod_original_cell_volume 7094.3(13)
_cod_original_sg_symbol_Hall '-I 4 2 '
_cod_database_code 4509347

loop_
_symmetry_equiv_pos_as_xyz
'x, y, z'
'-x, -y, z'
'-y, x, z'
'y, -x, z'
'-x, y, -z'
'x, -y, -z'
'y, x, -z'
'-y, -x, -z'
'x+1/2, y+1/2, z+1/2'
'-x+1/2, -y+1/2, z+1/2'
'-y+1/2, x+1/2, z+1/2'
'y+1/2, -x+1/2, z+1/2'
'-x+1/2, y+1/2, -z+1/2'
'x+1/2, -y+1/2, -z+1/2'
'y+1/2, x+1/2, -z+1/2'
'-y+1/2, -x+1/2, -z+1/2'
'-x, -y, -z'
'x, y, -z'
'y, -x, -z'
'-y, x, -z'
'x, -y, z'
'-x, y, z'
'-y, -x, z'
'y, x, z'
'-x+1/2, -y+1/2, -z+1/2'
'x+1/2, y+1/2, -z+1/2'
'y+1/2, -x+1/2, -z+1/2'
'-y+1/2, x+1/2, -z+1/2'
'x+1/2, -y+1/2, z+1/2'
'-x+1/2, y+1/2, z+1/2'
'-y+1/2, -x+1/2, z+1/2'
'y+1/2, x+1/2, z+1/2'

loop_
_atom_site_label
_atom_site_type_symbol
_atom_site_fract_x
_atom_site_fract_y
_atom_site_fract_z
_atom_site_U_iso_or_equiv
_atom_site_adp_type
_atom_site_occupancy
_atom_site_symmetry_multiplicity
_atom_site_calc_flag
_atom_site_refinement_flags
Co1 Co 0.5000 0.5000 0.05141(5) 0.0290(5) Uani 1 8 d S
Mn1 Mn 0.0000 0.0000 0.0000 0.0258(5) Uani 1 16 d S
O1 O 0.41491(17) 0.41491(17) 0.04355(15) 0.0605(13) Uani 1 2 d S
N1 N 0.0000 0.1205(3) 0.0000 0.0288(12) Uani 1 4 d S
C1 C 0.0651(3) 0.1700(3) 0.0000 0.0348(12) Uani 1 2 d S
C2 C 0.0401(3) 0.2531(3) 0.0000 0.0477(15) Uani 1 2 d S
H2 H 0.0740 0.2988 0.0000 0.057 Uiso 1 2 calc SR
C3 C 0.1460(3) 0.1460(3) 0.0000 0.0389(17) Uani 1 4 d SD
C4 C 0.2094(3) 0.2094(3) 0.0000 0.0419(18) Uani 1 4 d SD
C5 C 0.2392(3) 0.2392(3) 0.0456(2) 0.072(2) Uani 1 2 d S
H5 H 0.2193 0.2193 0.0781 0.086 Uiso 1 2 calc SR
C6 C 0.2982(3) 0.2982(3) 0.0457(2) 0.070(2) Uani 1 2 d S
H6 H 0.3182 0.3182 0.0781 0.084 Uiso 1 2 calc SR
C7 C 0.3271(3) 0.3271(3) 0.0000 0.0430(18) Uani 1 4 d SD
C8 C 0.3913(3) 0.3913(3) 0.0000 0.0447(19) Uani 1 4 d SD
N2 N 0.0000 0.0000 0.0918(3) 0.0245(16) Uani 1 8 d SD
N3 N 0.0000 0.0000 0.3667(4) 0.039(2) Uani 1 8 d SD
C11 C 0.0000 0.0000 0.2018(5) 0.045(3) Uani 1 8 d SD
C12 C 0.0000 0.0000 0.2570(5) 0.049(3) Uani 1 8 d SD
C9 C 0.0151(13) 0.0674(6) 0.1180(4) 0.050(6) Uani 0.25 1 d PDU
H9 H 0.0263 0.1152 0.0992 0.061 Uiso 0.25 1 calc PR
C10 C 0.0147(14) 0.0685(7) 0.1723(4) 0.053(6) Uani 0.25 1 d PDU
H10 H 0.0248 0.1176 0.1900 0.063 Uiso 0.25 1 calc PR
C13 C 0.0335(10) 0.0620(8) 0.2865(4) 0.065(7) Uani 0.25 1 d PDU
H13 H 0.0585 0.1052 0.2686 0.078 Uiso 0.25 1 calc PR
C14 C 0.0317(9) 0.0633(8) 0.3415(4) 0.060(7) Uani 0.25 1 d PDU
H14 H 0.0524 0.1077 0.3605 0.072 Uiso 0.25 1 calc PR
N4 N 0.2804(19) 0.0000 0.1461(13) 0.120 Uiso 0.12 2 d SPD
O2 O 0.2448(19) 0.0632(3) 0.1502(15) 0.120 Uiso 0.13 1 d PD
O3 O 0.3527(19) 0.0000 0.1383(18) 0.120 Uiso 0.12 2 d SPD

loop_
_atom_site_aniso_label
_atom_site_aniso_U_11
_atom_site_aniso_U_22
_atom_site_aniso_U_33
_atom_site_aniso_U_23
_atom_site_aniso_U_13
_atom_site_aniso_U_12
Co1 0.0199(5) 0.0199(5) 0.0471(9) 0.000 0.000 0.000
Mn1 0.0166(6) 0.0166(6) 0.0441(13) 0.000 0.000 0.000
O1 0.067(2) 0.067(2) 0.048(3) -0.0058(12) -0.0058(12) -0.033(3)
N1 0.020(3) 0.022(3) 0.045(3) 0.000 0.000 0.000
C1 0.027(2) 0.022(2) 0.055(3) 0.000 0.000 -0.0012(18)
C2 0.034(3) 0.025(2) 0.084(4) 0.000 0.000 -0.006(2)
C3 0.024(2) 0.024(2) 0.068(5) 0.000 0.000 0.002(3)
C4 0.034(2) 0.034(2) 0.057(5) 0.000 0.000 0.003(3)
C5 0.084(4) 0.084(4) 0.047(4) 0.0056(18) 0.0056(18) -0.052(4)
C6 0.082(4) 0.082(4) 0.046(4) 0.0023(18) 0.0023(18) -0.049(4)
C7 0.033(2) 0.033(2) 0.064(5) 0.000 0.000 0.002(3)
C8 0.036(2) 0.036(2) 0.063(6) 0.000 0.000 0.005(3)
N2 0.017(2) 0.017(2) 0.039(5) 0.000 0.000 0.000
N3 0.026(3) 0.026(3) 0.064(6) 0.000 0.000 0.000
C11 0.037(4) 0.037(4) 0.060(7) 0.000 0.000 0.000
C12 0.041(4) 0.041(4) 0.065(8) 0.000 0.000 0.000
C9 0.058(17) 0.048(7) 0.045(7) 0.029(6) 0.007(7) -0.009(7)
C10 0.056(17) 0.039(7) 0.063(9) -0.011(6) 0.008(8) -0.009(7)
C13 0.081(14) 0.042(9) 0.071(9) 0.021(7) 0.005(7) -0.021(9)
C14 0.083(14) 0.075(12) 0.023(6) -0.001(6) 0.000(6) -0.038(10)

loop_
_atom_type_symbol
_atom_type_description
_atom_type_scat_dispersion_real
_atom_type_scat_dispersion_imag
_atom_type_scat_source
C C .0033 .0016 'International Tables Vol C Tables 4.2.6.8 and 6.1.1.4'
H H .0000 .0000 'International Tables Vol C Tables 4.2.6.8 and 6.1.1.4'
N N .0061 .0033 'International Tables Vol C Tables 4.2.6.8 and 6.1.1.4'
O O .0106 .0060 'International Tables Vol C Tables 4.2.6.8 and 6.1.1.4'
Mn Mn .3368 .7283 'International Tables Vol C Tables 4.2.6.8 and 6.1.1.4'
Co Co .3494 .9721 'International Tables Vol C Tables 4.2.6.8 and 6.1.1.4'

loop_
_geom_angle_atom_site_label_1
_geom_angle_atom_site_label_2
_geom_angle_atom_site_label_3
_geom_angle
_geom_angle_site_symmetry_1
_geom_angle_site_symmetry_3
O1 Co1 O1 168.6(2) . 2_665
O1 Co1 O1 89.44(2) . 4_565
O1 Co1 O1 89.44(2) 2_665 4_565
O1 Co1 O1 89.44(2) . 3_655
O1 Co1 O1 89.44(2) 2_665 3_655
O1 Co1 O1 168.6(2) 4_565 3_655
O1 Co1 N3 95.69(12) . 25
O1 Co1 N3 95.69(12) 2_665 25
O1 Co1 N3 95.69(12) 4_565 25
O1 Co1 N3 95.69(12) 3_655 25
O1 Co1 Co1 84.31(12) . 17_665
O1 Co1 Co1 84.31(12) 2_665 17_665
O1 Co1 Co1 84.31(12) 4_565 17_665
O1 Co1 Co1 84.31(12) 3_655 17_665
N3 Co1 Co1 180.0 25 17_665
N1 Mn1 N1 180.0 19 3
N1 Mn1 N1 90.0 19 17
N1 Mn1 N1 90.0 3 17
N1 Mn1 N1 90.0 19 .
N1 Mn1 N1 90.0 3 .
N1 Mn1 N1 180.0 17 .
N1 Mn1 N2 90.0 19 17
N1 Mn1 N2 90.0 3 17
N1 Mn1 N2 90.0 17 17
N1 Mn1 N2 90.0 . 17
N1 Mn1 N2 90.0 19 .
N1 Mn1 N2 90.0 3 .
N1 Mn1 N2 90.0 17 .
N1 Mn1 N2 90.0 . .
N2 Mn1 N2 180.0 17 .
C8 O1 Co1 122.4(4) . .
C1 N1 C1 105.6(5) . 5
C1 N1 Mn1 127.2(3) . .
C1 N1 Mn1 127.2(3) 5 .
N1 C1 C3 126.2(4) . .
N1 C1 C2 110.5(4) . .
C3 C1 C2 123.3(4) . .
C2 C2 C1 106.8(3) 5 .
C2 C2 H2 126.6 5 .
C1 C2 H2 126.6 . .
C1 C3 C1 123.1(6) 7 .
C1 C3 C4 118.5(3) 7 .
C1 C3 C4 118.5(3) . .
C5 C4 C5 117.6(7) 18 .
C5 C4 C3 121.2(3) 18 .
C5 C4 C3 121.2(3) . .
C4 C5 C6 121.3(6) . .
C4 C5 H5 119.3 . .
C6 C5 H5 119.3 . .
C7 C6 C5 120.2(6) . .
C7 C6 H6 119.9 . .
C5 C6 H6 119.9 . .
C6 C7 C6 119.3(7) 18 .
C6 C7 C8 120.4(4) 18 .
C6 C7 C8 120.4(4) . .
O1 C8 O1 126.6(7) . 18
O1 C8 C7 116.7(3) . .
O1 C8 C7 116.7(3) 18 .
C9 N2 C9 119.8(11) 2 .
C9 N2 C9 119.8(11) 23 24
C9 N2 C9 119.8(11) 21 22
C9 N2 C9 119.8(11) 4 3
C9 N2 Mn1 120.1(6) 23 .
C9 N2 Mn1 120.1(6) 2 .
C9 N2 Mn1 120.1(6) 21 .
C9 N2 Mn1 120.1(6) . .
C9 N2 Mn1 120.1(6) 24 .
C9 N2 Mn1 120.1(6) 22 .
C9 N2 Mn1 120.1(6) 4 .
C9 N2 Mn1 120.1(6) 3 .
C14 N3 C14 123.0(13) 2 .
C14 N3 C14 123.0(13) 23 24
C14 N3 C14 123.0(13) 21 22
C14 N3 C14 123.0(13) 3 4
C14 N3 Co1 118.5(6) 2 25
C14 N3 Co1 118.5(6) 21 25
C14 N3 Co1 118.5(6) 23 25
C14 N3 Co1 118.5(6) 3 25
C14 N3 Co1 118.5(6) . 25
C14 N3 Co1 118.5(6) 24 25
C14 N3 Co1 118.5(6) 22 25
C14 N3 Co1 118.5(6) 4 25
C10 C11 C10 114.5(14) 2 .
C10 C11 C10 114.5(14) 23 24
C10 C11 C10 114.5(14) 21 22
C10 C11 C10 114.5(14) 3 4
C10 C11 C12 122.7(7) 23 .
C10 C11 C12 122.7(7) 2 .
C10 C11 C12 122.7(7) 21 .
C10 C11 C12 122.7(7) 3 .
C10 C11 C12 122.7(7) . .
C10 C11 C12 122.7(7) 24 .
C10 C11 C12 122.7(7) 22 .
C10 C11 C12 122.7(7) 4 .
C13 C12 C13 114.8(14) 4 3
C13 C12 C13 114.8(14) 24 23
C13 C12 C13 114.8(14) . 2
C13 C12 C13 114.8(14) 22 21
C13 C12 C11 122.6(7) 24 .
C13 C12 C11 122.6(7) . .
C13 C12 C11 122.6(7) 4 .
C13 C12 C11 122.6(7) 22 .
C13 C12 C11 122.6(7) 3 .
C13 C12 C11 122.6(7) 23 .
C13 C12 C11 122.6(7) 2 .
C13 C12 C11 122.6(7) 21 .
N2 C9 C10 120.8(10) . .
N2 C9 H9 119.6 . .
C10 C9 H9 119.6 . .
C9 C10 C11 122.0(11) . .
C9 C10 H10 119.0 . .
C11 C10 H10 119.0 . .
C12 C13 C14 122.8(12) . .
C12 C13 H13 118.6 . .
C14 C13 H13 118.6 . .
N3 C14 C13 118.3(11) . .
N3 C14 H14 120.9 . .
C13 C14 H14 120.9 . .
O2 N4 O2 120.4(11) 21 .
O2 N4 O3 119.8(5) 21 .
O2 N4 O3 119.8(5) . .

loop_
_geom_bond_atom_site_label_1
_geom_bond_atom_site_label_2
_geom_bond_distance
_geom_bond_site_symmetry_2
Co1 O1 2.018(4) .
Co1 O1 2.018(4) 2_665
Co1 O1 2.018(4) 4_565
Co1 O1 2.018(4) 3_655
Co1 N3 2.086(9) 25
Co1 Co1 2.618(3) 17_665
Mn1 N1 2.011(5) 19
Mn1 N1 2.011(5) 3
Mn1 N1 2.011(5) 17
Mn1 N1 2.011(5) .
Mn1 N2 2.338(8) 17
Mn1 N2 2.338(8) .
O1 C8 1.241(5) .
N1 C1 1.365(5) .
N1 C1 1.365(5) 5
C1 C3 1.408(5) .
C1 C2 1.449(6) .
C2 C2 1.337(10) 5
C2 H2 0.9500 .
C3 C1 1.408(5) 7
C3 C4 1.497(7) .
C4 C5 1.357(6) 18
C4 C5 1.357(6) .
C5 C6 1.394(9) .
C5 H5 0.9500 .
C6 C7 1.350(6) .
C6 H6 0.9500 .
C7 C6 1.350(6) 18
C7 C8 1.515(7) .
C8 O1 1.241(5) 18
N2 C9 1.332(8) 23
N2 C9 1.332(8) 2
N2 C9 1.332(8) 21
N2 C9 1.332(8) .
N2 C9 1.332(8) 24
N2 C9 1.332(8) 22
N2 C9 1.332(8) 4
N2 C9 1.332(8) 3
N3 C14 1.345(8) 2
N3 C14 1.345(8) 21
N3 C14 1.345(8) 23
N3 C14 1.345(8) 3
N3 C14 1.345(8) .
N3 C14 1.345(8) 24
N3 C14 1.345(8) 22
N3 C14 1.345(8) 4
N3 Co1 2.086(9) 25
C11 C10 1.391(8) 23
C11 C10 1.391(8) 2
C11 C10 1.391(8) 21
C11 C10 1.391(8) 3
C11 C10 1.391(8) .
C11 C10 1.391(8) 24
C11 C10 1.391(8) 22
C11 C10 1.391(8) 4
C11 C12 1.405(19) .
C12 C13 1.396(9) 24
C12 C13 1.396(9) .
C12 C13 1.396(9) 4
C12 C13 1.396(9) 22
C12 C13 1.396(9) 3
C12 C13 1.396(9) 23
C12 C13 1.396(9) 2
C12 C13 1.396(9) 21
C9 C10 1.382(9) .
C9 H9 0.9500 .
C10 H10 0.9500 .
C13 C14 1.400(9) .
C13 H13 0.9500 .
C14 H14 0.9500 .
N4 O2 1.215(6) 21
N4 O2 1.215(6) .
N4 O3 1.222(9) .

loop_
_platon_squeeze_void_nr
_platon_squeeze_void_average_x
_platon_squeeze_void_average_y
_platon_squeeze_void_average_z
_platon_squeeze_void_volume
_platon_squeeze_void_count_electrons
1 -0.021 0.309 0.435 3611.1 448.8
